data_2214532
loop_
_publ_author_name
'Fan, Ying-Ju'
'Ma, Jian-Ping'
'Sun, Zhong-Xi'

_publ_section_title Diiodidobis[(<i>E</i>)-1-(2-pyridylmethylene)thiosemicarbazone-\k<i>S</i>]mercury(II)
_journal_coeditor_code BT2394
_journal_issue 8
_journal_name_full 'Acta Crystallographica Section E'
_journal_page_first m2044
_journal_page_last m2044
_journal_paper_doi 10.1107/S1600536807031340
_journal_volume 63
_journal_year 2007
_chemical_formula_iupac '[Hg I2 (C7 H8 N4 S)2]'
_chemical_formula_moiety 'C14 H16 Hg I2 N8 S2'
_chemical_formula_sum 'C14 H16 Hg I2 N8 S2'
_chemical_formula_weight 814.86
_chemical_name_systematic
;
Diiodidobis[(E)-1-(2-pyridylmethylene)thiosemicarbazone-\kS]mercury(II)
;
_space_group_IT_number 15
_symmetry_cell_setting monoclinic
_symmetry_space_group_name_Hall '-C 2yc'
_symmetry_space_group_name_H-M 'C 1 2/c 1'
_atom_sites_solution_hydrogens geom
_atom_sites_solution_primary direct
_atom_sites_solution_secondary difmap
_audit_creation_method SHELXL97
_cell_angle_alpha 90.00
_cell_angle_beta 103.137(3)
_cell_angle_gamma 90.00
_cell_formula_units_Z 4
_cell_length_a 18.973(5)
_cell_length_b 7.0494(17)
_cell_length_c 17.454(4)
_cell_measurement_reflns_used 3233
_cell_measurement_temperature 298(2)
_cell_measurement_theta_max 27.826
_cell_measurement_theta_min 2.396
_cell_volume 2273.3(10)
_computing_cell_refinement 'SAINT (Bruker, 1997)'
_computing_data_collection 'SMART (Bruker, 1997)'
_computing_data_reduction SAINT
_computing_molecular_graphics SHELXTL
_computing_publication_material SHELXTL
_computing_structure_refinement SHELXTL
_computing_structure_solution 'SHELXTL (Bruker, 2001)'
_diffrn_ambient_temperature 298(2)
_diffrn_measured_fraction_theta_full 0.996
_diffrn_measured_fraction_theta_max 0.996
_diffrn_measurement_device_type 'Bruker SMART CCD area-detector'
_diffrn_measurement_method '\f and \w'
_diffrn_radiation_monochromator graphite
_diffrn_radiation_source 'fine-focus sealed tube'
_diffrn_radiation_type MoK\a
_diffrn_radiation_wavelength 0.71073
_diffrn_reflns_av_R_equivalents 0.0297
_diffrn_reflns_av_sigmaI/netI 0.0351
_diffrn_reflns_limit_h_max 22
_diffrn_reflns_limit_h_min -22
_diffrn_reflns_limit_k_max 8
_diffrn_reflns_limit_k_min -8
_diffrn_reflns_limit_l_max 20
_diffrn_reflns_limit_l_min -16
_diffrn_reflns_number 5534
_diffrn_reflns_theta_full 25.25
_diffrn_reflns_theta_max 25.25
_diffrn_reflns_theta_min 2.86
_exptl_absorpt_coefficient_mu 9.686
_exptl_absorpt_correction_T_max 0.4442
_exptl_absorpt_correction_T_min 0.1592
_exptl_absorpt_correction_type multi-scan
_exptl_absorpt_process_details '(SADABS; Bruker, 1997)'
_exptl_crystal_colour yellow
_exptl_crystal_density_diffrn 2.381
_exptl_crystal_density_method 'not measured'
_exptl_crystal_description block
_exptl_crystal_F_000 1496
_exptl_crystal_size_max 0.30
_exptl_crystal_size_mid 0.14
_exptl_crystal_size_min 0.10
_refine_diff_density_max 2.957
_refine_diff_density_min -2.786
_refine_ls_extinction_coef 0.00154(15)
_refine_ls_extinction_expression Fc^*^=kFc[1+0.001xFc^2^\l^3^/sin(2\q)]^-1/4^
_refine_ls_extinction_method 'SHELXTL (Bruker, 2001)'
_refine_ls_goodness_of_fit_ref 1.060
_refine_ls_hydrogen_treatment constr
_refine_ls_matrix_type full
_refine_ls_number_parameters 124
_refine_ls_number_reflns 2048
_refine_ls_number_restraints 0
_refine_ls_restrained_S_all 1.060
_refine_ls_R_factor_all 0.0450
_refine_ls_R_factor_gt 0.0422
_refine_ls_shift/su_max 0.001
_refine_ls_shift/su_mean 0.000
_refine_ls_structure_factor_coef Fsqd
_refine_ls_weighting_details 'calc w = 1/[\s^2^(Fo^2^)+(0.0614P)^2^+22.4472P] where P=(Fo^2^+2Fc^2^)/3'
_refine_ls_weighting_scheme calc
_refine_ls_wR_factor_gt 0.1082
_refine_ls_wR_factor_ref 0.1103
_reflns_number_gt 1888
_reflns_number_total 2048
_reflns_threshold_expression I>2\s(I)
_cod_data_source_file bt2394.cif
_cod_data_source_block I
_cod_original_cell_volume 2273.4(9)
_cod_original_sg_symbol_Hall -C2yc
_cod_original_sg_symbol_H-M 'C 2/c'
_cod_database_code 2214532
_cod_database_fobs_code 2214532

loop_
_symmetry_equiv_pos_as_xyz
'x, y, z'
'-x, y, -z+1/2'
'x+1/2, y+1/2, z'
'-x+1/2, y+1/2, -z+1/2'
'-x, -y, -z'
'x, -y, z-1/2'
'-x+1/2, -y+1/2, -z'
'x+1/2, -y+1/2, z-1/2'

loop_
_atom_site_type_symbol
_atom_site_label
_atom_site_fract_x
_atom_site_fract_y
_atom_site_fract_z
_atom_site_U_iso_or_equiv
_atom_site_adp_type
_atom_site_calc_flag
_atom_site_refinement_flags
_atom_site_occupancy
Hg Hg1 1.0000 1.20675(6) 0.2500 0.0413(2) Uani d S 1
N N1 0.8487(3) 0.6917(8) 0.2868(4) 0.0335(13) Uani d . 1
H H1A 0.8223 0.6719 0.2405 0.040 Uiso calc R 1
N N2 0.8486(3) 0.5658(9) 0.3465(3) 0.0327(13) Uani d . 1
N N3 0.9329(4) 0.8690(11) 0.3721(4) 0.0516(19) Uani d . 1
H H3A 0.9334 0.7850 0.4079 0.062 Uiso calc R 1
H H3B 0.9600 0.9678 0.3822 0.062 Uiso calc R 1
N N4 0.7574(3) 0.1331(9) 0.3603(4) 0.0353(14) Uani d . 1
C C1 0.7530(5) -0.0075(13) 0.4107(5) 0.049(2) Uani d . 1
H H1 0.7198 -0.1046 0.3947 0.058 Uiso calc R 1
C C2 0.7963(5) -0.0124(14) 0.4856(5) 0.056(2) Uani d . 1
H H2 0.7919 -0.1119 0.5192 0.067 Uiso calc R 1
C C3 0.8452(5) 0.1268(15) 0.5106(5) 0.053(2) Uani d . 1
H H3 0.8743 0.1246 0.5613 0.064 Uiso calc R 1
C C4 0.8511(5) 0.2720(12) 0.4596(5) 0.0402(18) Uani d . 1
H H4 0.8844 0.3693 0.4751 0.048 Uiso calc R 1
C C5 0.8067(4) 0.2707(10) 0.3849(4) 0.0295(14) Uani d . 1
C C6 0.8098(4) 0.4184(10) 0.3269(4) 0.0315(15) Uani d . 1
H H6 0.7832 0.4048 0.2754 0.038 Uiso calc R 1
C C7 0.8907(4) 0.8463(11) 0.3019(4) 0.0348(16) Uani d . 1
S S1 0.88321(11) 1.0065(3) 0.22652(11) 0.0399(5) Uani d . 1
I I1 0.96424(3) 1.36465(12) 0.10320(4) 0.0687(3) Uani d . 1

loop_
_atom_site_aniso_label
_atom_site_aniso_U_11
_atom_site_aniso_U_22
_atom_site_aniso_U_33
_atom_site_aniso_U_12
_atom_site_aniso_U_13
_atom_site_aniso_U_23
Hg1 0.0375(3) 0.0448(3) 0.0401(3) 0.000 0.00548(18) 0.000
N1 0.038(3) 0.035(3) 0.024(3) -0.007(3) -0.001(3) 0.006(2)
N2 0.033(3) 0.037(3) 0.024(3) -0.003(3) -0.002(2) 0.003(3)
N3 0.057(4) 0.049(4) 0.038(4) -0.021(3) -0.012(3) 0.007(3)
N4 0.036(3) 0.040(3) 0.028(3) -0.005(3) 0.002(3) 0.006(3)
C1 0.049(5) 0.049(5) 0.045(5) -0.013(4) 0.005(4) 0.009(4)
C2 0.069(6) 0.059(5) 0.039(5) -0.008(5) 0.009(4) 0.026(4)
C3 0.060(5) 0.068(6) 0.026(4) -0.007(5) -0.002(4) 0.014(4)
C4 0.046(4) 0.048(4) 0.024(4) -0.009(4) 0.000(3) 0.003(3)
C5 0.031(4) 0.033(4) 0.024(3) 0.000(3) 0.006(3) 0.003(3)
C6 0.032(4) 0.040(4) 0.021(3) -0.001(3) 0.003(3) 0.002(3)
C7 0.031(4) 0.045(4) 0.027(4) -0.002(3) 0.002(3) 0.000(3)
S1 0.0424(10) 0.0455(11) 0.0285(9) -0.0139(8) 0.0011(8) 0.0061(8)
I1 0.0479(4) 0.0830(5) 0.0693(5) -0.0013(3) 0.0009(3) 0.0441(4)

loop_
_atom_type_symbol
_atom_type_description
_atom_type_scat_dispersion_real
_atom_type_scat_dispersion_imag
_atom_type_scat_source
C C 0.0033 0.0016 'International Tables Vol C Tables 4.2.6.8 and 6.1.1.4'
H H 0.0000 0.0000 'International Tables Vol C Tables 4.2.6.8 and 6.1.1.4'
N N 0.0061 0.0033 'International Tables Vol C Tables 4.2.6.8 and 6.1.1.4'
S S 0.1246 0.1234 'International Tables Vol C Tables 4.2.6.8 and 6.1.1.4'
I I -0.4742 1.8119 'International Tables Vol C Tables 4.2.6.8 and 6.1.1.4'
Hg Hg -2.3894 9.2266 'International Tables Vol C Tables 4.2.6.8 and 6.1.1.4'

loop_
_geom_angle_atom_site_label_1
_geom_angle_atom_site_label_2
_geom_angle_atom_site_label_3
_geom_angle_site_symmetry_1
_geom_angle_site_symmetry_3
_geom_angle
S1 Hg1 S1 . 2_755 113.68(10)
S1 Hg1 I1 . 2_755 113.13(5)
S1 Hg1 I1 2_755 2_755 93.02(4)
S1 Hg1 I1 . . 93.02(4)
S1 Hg1 I1 2_755 . 113.13(5)
I1 Hg1 I1 2_755 . 131.95(4)
C7 N1 N2 . . 118.8(6)
C7 N1 H1A . . 120.6
N2 N1 H1A . . 120.6
C6 N2 N1 . . 115.1(6)
C7 N3 H3A . . 120.0
C7 N3 H3B . . 120.0
H3A N3 H3B . . 120.0
C1 N4 C5 . . 117.7(7)
N4 C1 C2 . . 121.9(8)
N4 C1 H1 . . 119.0
C2 C1 H1 . . 119.0
C3 C2 C1 . . 120.4(8)
C3 C2 H2 . . 119.8
C1 C2 H2 . . 119.8
C2 C3 C4 . . 118.7(8)
C2 C3 H3 . . 120.6
C4 C3 H3 . . 120.6
C3 C4 C5 . . 118.9(8)
C3 C4 H4 . . 120.6
C5 C4 H4 . . 120.6
N4 C5 C4 . . 122.4(7)
N4 C5 C6 . . 115.2(6)
C4 C5 C6 . . 122.4(7)
N2 C6 C5 . . 120.4(6)
N2 C6 H6 . . 119.8
C5 C6 H6 . . 119.8
N3 C7 N1 . . 119.4(7)
N3 C7 S1 . . 124.3(6)
N1 C7 S1 . . 116.3(5)
C7 S1 Hg1 . . 108.7(3)

loop_
_geom_bond_atom_site_label_1
_geom_bond_atom_site_label_2
_geom_bond_site_symmetry_2
_geom_bond_distance
Hg1 S1 . 2.5803(19)
Hg1 S1 2_755 2.5803(19)
Hg1 I1 2_755 2.7340(8)
Hg1 I1 . 2.7340(8)
N1 C7 . 1.340(10)
N1 N2 . 1.369(8)
N1 H1A . 0.8600
N2 C6 . 1.275(9)
N3 C7 . 1.312(10)
N3 H3A . 0.8600
N3 H3B . 0.8600
N4 C1 . 1.341(11)
N4 C5 . 1.348(10)
C1 C2 . 1.377(13)
C1 H1 . 0.9300
C2 C3 . 1.353(14)
C2 H2 . 0.9300
C3 C4 . 1.378(12)
C3 H3 . 0.9300
C4 C5 . 1.382(11)
C4 H4 . 0.9300
C5 C6 . 1.462(10)
C6 H6 . 0.9300
C7 S1 . 1.715(8)

loop_
_geom_hbond_atom_site_label_D
_geom_hbond_atom_site_label_H
_geom_hbond_atom_site_label_A
_geom_hbond_site_symmetry_A
_geom_hbond_distance_DH
_geom_hbond_distance_HA
_geom_hbond_distance_DA
_geom_hbond_angle_DHA
N3 H3B I1 2_755 0.86 3.13 3.978(7) 169.4
N1 H1A N4 4_655 0.86 2.06 2.910(9) 168.9

loop_
_geom_torsion_atom_site_label_1
_geom_torsion_atom_site_label_2
_geom_torsion_atom_site_label_3
_geom_torsion_atom_site_label_4
_geom_torsion_site_symmetry_1
_geom_torsion
C7 N1 N2 C6 . -177.2(7)
C5 N4 C1 C2 . 0.7(13)
N4 C1 C2 C3 . 0.0(16)
C1 C2 C3 C4 . -0.5(16)
C2 C3 C4 C5 . 0.3(15)
C1 N4 C5 C4 . -0.9(11)
C1 N4 C5 C6 . 179.1(7)
C3 C4 C5 N4 . 0.4(13)
C3 C4 C5 C6 . -179.5(8)
N1 N2 C6 C5 . 178.3(6)
N4 C5 C6 N2 . 172.4(7)
C4 C5 C6 N2 . -7.7(11)
N2 N1 C7 N3 . 3.0(11)
N2 N1 C7 S1 . -175.4(5)
N3 C7 S1 Hg1 . 24.2(8)
N1 C7 S1 Hg1 . -157.5(5)
S1 Hg1 S1 C7 2_755 52.4(3)
I1 Hg1 S1 C7 2_755 -52.0(3)
I1 Hg1 S1 C7 . 169.3(3)
